data_7126417
loop_
_publ_author_name
'Vel\'azquez, Marta'
'Alberca, Sa\'ul'
'Iglesias-Sig\"uenza, Javier'
'Fern\'andez, Rosario'
'Lassaletta, Jos\'e M'
'Monge, David'

_publ_section_title
;
 Catalytic enantioselective synthesis of \a-aryl \a-hydrazino esters and
 amides.
;
_journal_issue 43
_journal_name_full 'Chemical communications (Cambridge, England)'
_journal_page_first 5823
_journal_page_last 5826
_journal_paper_doi 10.1039/d0cc02478c
_journal_volume 56
_journal_year 2020
_chemical_absolute_configuration ad
_chemical_formula_sum 'C18 H20 N2 O4'
_chemical_formula_weight 328.36
_space_group_crystal_system orthorhombic
_space_group_IT_number 19
_space_group_name_Hall 'P 2ac 2ab'
_space_group_name_H-M_alt 'P 21 21 21'
_atom_sites_solution_hydrogens mixed
_audit_creation_method SHELXL-2018/1
_audit_update_record
;
2020-03-16 deposited with the CCDC.	2020-04-20 downloaded from the CCDC.
;
_cell_angle_alpha 90
_cell_angle_beta 90
_cell_angle_gamma 90
_cell_formula_units_Z 8
_cell_length_a 11.5787(4)
_cell_length_b 16.5844(5)
_cell_length_c 17.9315(6)
_cell_measurement_reflns_used 9670
_cell_measurement_temperature 100(2)
_cell_measurement_theta_max 64.99
_cell_measurement_theta_min 3.63
_cell_volume 3443.3(2)
_computing_cell_refinement 'Bruker SAINT'
_computing_data_collection 'Bruker APEX2'
_computing_data_reduction 'Bruker SAINT'
_computing_molecular_graphics 'Bruker SHELXTL'
_computing_publication_material 'Bruker SHELXTL'
_computing_structure_refinement 'SHELXL-2018/1 (Sheldrick, 2018)'
_computing_structure_solution 'SHELXS-97 (Sheldrick, 2008)'
_diffrn_ambient_temperature 100(2)
_diffrn_measured_fraction_theta_full 0.985
_diffrn_measured_fraction_theta_max 0.985
_diffrn_measurement_device_type 'Bruker APEX-II CCD'
_diffrn_measurement_method '\f and \w scans'
_diffrn_radiation_type CuK\a
_diffrn_radiation_wavelength 1.54178
_diffrn_reflns_av_R_equivalents 0.0418
_diffrn_reflns_av_unetI/netI 0.0229
_diffrn_reflns_Laue_measured_fraction_full 0.985
_diffrn_reflns_Laue_measured_fraction_max 0.985
_diffrn_reflns_limit_h_max 13
_diffrn_reflns_limit_h_min -12
_diffrn_reflns_limit_k_max 19
_diffrn_reflns_limit_k_min -18
_diffrn_reflns_limit_l_max 13
_diffrn_reflns_limit_l_min -20
_diffrn_reflns_number 38255
_diffrn_reflns_point_group_measured_fraction_full 0.976
_diffrn_reflns_point_group_measured_fraction_max 0.976
_diffrn_reflns_theta_full 65.173
_diffrn_reflns_theta_max 65.173
_diffrn_reflns_theta_min 3.630
_exptl_absorpt_coefficient_mu 0.742
_exptl_absorpt_correction_T_max 0.7526
_exptl_absorpt_correction_T_min 0.5192
_exptl_absorpt_correction_type multi-scan
_exptl_absorpt_process_details
; 
 SADABS, Bruker (2006). APEX 2. Version 2.1. Bruker Analytical 
 X-ray Solutions, Madison, Wisconsin, USA. 
;
_exptl_crystal_colour colourless
_exptl_crystal_density_diffrn 1.267
_exptl_crystal_description Prism
_exptl_crystal_F_000 1392
_exptl_crystal_size_max 0.500
_exptl_crystal_size_mid 0.470
_exptl_crystal_size_min 0.160
_refine_diff_density_max 0.108
_refine_diff_density_min -0.188
_refine_diff_density_rms 0.035
_refine_ls_abs_structure_details
; 
 Flack x determined using 2445 quotients [(I+)-(I-)]/[(I+)+(I-)] 
 (Parsons, Flack and Wagner, Acta Cryst. B69 (2013) 249-259). 
;
_refine_ls_abs_structure_Flack 0.04(3)
_refine_ls_extinction_method none
_refine_ls_goodness_of_fit_ref 0.626
_refine_ls_hydrogen_treatment mixed
_refine_ls_matrix_type full
_refine_ls_number_parameters 451
_refine_ls_number_reflns 5748
_refine_ls_number_restraints 0
_refine_ls_restrained_S_all 0.626
_refine_ls_R_factor_all 0.0255
_refine_ls_R_factor_gt 0.0254
_refine_ls_shift/su_max 0.000
_refine_ls_shift/su_mean 0.000
_refine_ls_structure_factor_coef Fsqd
_refine_ls_weighting_details 'w=1/[\s^2^(Fo^2^)+(0.1000P)^2^+0.7023P] where P=(Fo^2^+2Fc^2^)/3'
_refine_ls_weighting_scheme calc
_refine_ls_wR_factor_gt 0.0738
_refine_ls_wR_factor_ref 0.0741
_reflns_Friedel_coverage 0.762
_reflns_Friedel_fraction_full 0.964
_reflns_Friedel_fraction_max 0.964
_reflns_number_gt 5715
_reflns_number_total 5748
_reflns_threshold_expression 'I > 2\s(I)'
_cod_data_source_file d0cc02478c2.cif
_cod_data_source_block igl9219a
_cod_depositor_comments 'Adding full bibliography for 7126417.cif.'
_cod_database_code 7126417
_shelx_shelxl_version_number 2018/1
_shelx_space_group_comment
; 
The symmetry employed for this shelxl refinement is uniquely defined 
by the following loop, which should always be used as a source of 
symmetry information in preference to the above space-group names. 
They are only intended as comments. 
;
_shelx_estimated_absorpt_t_min 0.708
_shelx_estimated_absorpt_t_max 0.891

loop_
_space_group_symop_operation_xyz
'x, y, z'
'-x+1/2, -y, z+1/2'
'-x, y+1/2, -z+1/2'
'x+1/2, -y+1/2, -z'

loop_
_atom_site_label
_atom_site_type_symbol
_atom_site_fract_x
_atom_site_fract_y
_atom_site_fract_z
_atom_site_U_iso_or_equiv
_atom_site_adp_type
_atom_site_occupancy
_atom_site_site_symmetry_order
_atom_site_calc_flag
_atom_site_refinement_flags_posn
_atom_site_refinement_flags_adp
_atom_site_refinement_flags_occupancy
_atom_site_disorder_assembly
_atom_site_disorder_group
O1 O 0.67437(9) 0.31888(7) 0.14088(6) 0.0237(3) Uani 1 1 d . . . . .
O2 O 0.70496(9) 0.33998(7) 0.01726(6) 0.0216(2) Uani 1 1 d . . . . .
O3 O 0.33387(10) 0.48575(7) 0.06269(7) 0.0252(3) Uani 1 1 d . . . . .
O4 O 0.47549(10) 0.57279(6) 0.03468(6) 0.0220(2) Uani 1 1 d . . . . .
N1 N 0.52596(11) 0.35158(8) 0.07025(8) 0.0204(3) Uani 1 1 d . . . . .
N2 N 0.46653(11) 0.36323(8) 0.00252(7) 0.0182(3) Uani 1 1 d . . . . .
C1 C 0.93687(15) 0.29468(11) 0.25450(10) 0.0288(4) Uani 1 1 d . . . . .
H1 H 0.994552 0.291793 0.218509 0.035 Uiso 1 1 calc R U . . .
C2 C 0.96583(17) 0.28988(13) 0.32951(11) 0.0375(4) Uani 1 1 d . . . . .
H2 H 1.042656 0.284115 0.343663 0.045 Uiso 1 1 calc R U . . .
C3 C 0.8805(2) 0.29367(14) 0.38285(11) 0.0420(5) Uani 1 1 d . . . . .
H3 H 0.899835 0.291220 0.433139 0.050 Uiso 1 1 calc R U . . .
C4 C 0.76642(18) 0.30110(15) 0.36177(10) 0.0413(5) Uani 1 1 d . . . . .
H4 H 0.708933 0.302603 0.397967 0.050 Uiso 1 1 calc R U . . .
C5 C 0.73680(15) 0.30637(12) 0.28674(10) 0.0303(4) Uani 1 1 d . . . . .
H5 H 0.659753 0.311609 0.272920 0.036 Uiso 1 1 calc R U . . .
C6 C 0.82200(14) 0.30380(9) 0.23268(9) 0.0212(3) Uani 1 1 d . . . . .
C7 C 0.79738(13) 0.31198(10) 0.15083(9) 0.0216(3) Uani 1 1 d . . . . .
H7A H 0.835639 0.359472 0.131158 0.026 Uiso 1 1 calc R U . . .
H7B H 0.826126 0.265137 0.124284 0.026 Uiso 1 1 calc R U . . .
C8 C 0.64050(13) 0.33690(9) 0.07056(9) 0.0176(3) Uani 1 1 d . . . . .
C9 C 0.48134(13) 0.44564(9) -0.02573(9) 0.0192(3) Uani 1 1 d . . . . .
H9 H 0.563703 0.458948 -0.028337 0.023 Uiso 1 1 calc R U . . .
C10 C 0.42064(13) 0.50216(9) 0.02905(8) 0.0180(3) Uani 1 1 d . . . . .
C11 C 0.42606(15) 0.62882(10) 0.08873(9) 0.0245(3) Uani 1 1 d . . . . .
H11A H 0.413030 0.601733 0.135927 0.029 Uiso 1 1 calc R U . . .
H11B H 0.352746 0.649353 0.070705 0.029 Uiso 1 1 calc R U . . .
C12 C 0.51029(18) 0.69664(11) 0.09862(10) 0.0347(4) Uani 1 1 d . . . . .
H12A H 0.585781 0.675032 0.108148 0.052 Uiso 1 1 calc R U . . .
H12B H 0.486760 0.729561 0.139951 0.052 Uiso 1 1 calc R U . . .
H12C H 0.512274 0.728754 0.054095 0.052 Uiso 1 1 calc R U . . .
C13 C 0.42774(14) 0.45128(9) -0.10298(9) 0.0205(3) Uani 1 1 d . . . . .
C14 C 0.32671(14) 0.40956(10) -0.11959(10) 0.0237(3) Uani 1 1 d . . . . .
H14 H 0.289709 0.379827 -0.082678 0.028 Uiso 1 1 calc R U . . .
C15 C 0.28091(16) 0.41219(11) -0.19127(10) 0.0286(4) Uani 1 1 d . . . . .
H15 H 0.215072 0.382448 -0.202490 0.034 Uiso 1 1 calc R U . . .
C16 C 0.33240(17) 0.45863(12) -0.24594(10) 0.0326(4) Uani 1 1 d . . . . .
H16 H 0.300947 0.460689 -0.293628 0.039 Uiso 1 1 calc R U . . .
C17 C 0.4309(2) 0.50192(13) -0.22924(11) 0.0401(5) Uani 1 1 d . . . . .
H17 H 0.464844 0.534240 -0.265493 0.048 Uiso 1 1 calc R U . . .
C18 C 0.47975(17) 0.49741(11) -0.15806(10) 0.0311(4) Uani 1 1 d . . . . .
H18 H 0.547398 0.525448 -0.147613 0.037 Uiso 1 1 calc R U . . .
O5 O 0.55536(9) 0.22687(6) 0.91385(6) 0.0216(2) Uani 1 1 d . . . . .
O6 O 0.61238(10) 0.12438(7) 0.98990(7) 0.0260(3) Uani 1 1 d . . . . .
O7 O 0.78100(10) 0.18412(7) 0.69515(6) 0.0218(2) Uani 1 1 d . . . . .
O8 O 0.91294(10) 0.15741(7) 0.78317(6) 0.0258(3) Uani 1 1 d . . . . .
N3 N 0.74198(11) 0.18272(8) 0.91777(7) 0.0206(3) Uani 1 1 d . . . . .
N4 N 0.79179(12) 0.25183(8) 0.88502(7) 0.0194(3) Uani 1 1 d . . . . .
C19 C 0.34756(16) -0.00083(12) 1.00686(14) 0.0403(5) Uani 1 1 d . . . . .
H19 H 0.303487 0.029336 1.040052 0.048 Uiso 1 1 calc R U . . .
C20 C 0.30601(19) -0.07343(13) 0.98051(16) 0.0511(6) Uani 1 1 d . . . . .
H20 H 0.233066 -0.091143 0.994764 0.061 Uiso 1 1 calc R U . . .
C21 C 0.3724(2) -0.11994(14) 0.93300(16) 0.0535(6) Uani 1 1 d . . . . .
H21 H 0.344810 -0.169230 0.915841 0.064 Uiso 1 1 calc R U . . .
C22 C 0.4799(2) -0.09272(14) 0.91122(14) 0.0465(5) Uani 1 1 d . . . . .
H22 H 0.525167 -0.124142 0.879754 0.056 Uiso 1 1 calc R U . . .
C23 C 0.52085(16) -0.01872(12) 0.93598(10) 0.0324(4) Uani 1 1 d . . . . .
H23 H 0.592658 -0.000292 0.920192 0.039 Uiso 1 1 calc R U . . .
C24 C 0.45528(14) 0.02758(11) 0.98398(10) 0.0263(4) Uani 1 1 d . . . . .
C25 C 0.49508(15) 0.10826(11) 1.01229(10) 0.0295(4) Uani 1 1 d . . . . .
H25A H 0.444857 0.150131 0.992924 0.035 Uiso 1 1 calc R U . . .
H25B H 0.489976 0.109191 1.066278 0.035 Uiso 1 1 calc R U . . .
C26 C 0.62967(13) 0.18248(9) 0.93836(8) 0.0180(3) Uani 1 1 d . . . . .
C27 C 0.76591(13) 0.25940(9) 0.80533(8) 0.0175(3) Uani 1 1 d . . . . .
H27 H 0.682528 0.254106 0.797312 0.021 Uiso 1 1 calc R U . . .
C28 C 0.82938(13) 0.19405(9) 0.76204(8) 0.0180(3) Uani 1 1 d . . . . .
C29 C 0.83359(15) 0.12398(10) 0.64658(9) 0.0252(3) Uani 1 1 d . . . . .
H29A H 0.823653 0.070421 0.667345 0.030 Uiso 1 1 calc R U . . .
H29B H 0.915575 0.134418 0.641060 0.030 Uiso 1 1 calc R U . . .
C30 C 0.77389(17) 0.13016(12) 0.57239(10) 0.0336(4) Uani 1 1 d . . . . .
H30A H 0.692442 0.121990 0.578982 0.050 Uiso 1 1 calc R U . . .
H30B H 0.803907 0.089788 0.539284 0.050 Uiso 1 1 calc R U . . .
H30C H 0.787166 0.182653 0.551519 0.050 Uiso 1 1 calc R U . . .
C31 C 0.80578(14) 0.34215(9) 0.78005(9) 0.0203(3) Uani 1 1 d . . . . .
C32 C 0.92115(14) 0.36451(10) 0.78633(9) 0.0234(3) Uani 1 1 d . . . . .
H32 H 0.974919 0.328082 0.805016 0.028 Uiso 1 1 calc R U . . .
C33 C 0.95628(15) 0.44128(11) 0.76472(10) 0.0286(4) Uani 1 1 d . . . . .
H33 H 1.033345 0.456154 0.769648 0.034 Uiso 1 1 calc R U . . .
C34 C 0.87830(19) 0.49495(12) 0.73630(13) 0.0426(5) Uani 1 1 d . . . . .
H34 H 0.902182 0.546091 0.721630 0.051 Uiso 1 1 calc R U . . .
C35 C 0.7638(2) 0.47279(14) 0.72948(19) 0.0619(7) Uani 1 1 d . . . . .
H35 H 0.710804 0.509018 0.709622 0.074 Uiso 1 1 calc R U . . .
C36 C 0.72730(17) 0.39698(12) 0.75201(14) 0.0432(5) Uani 1 1 d . . . . .
H36 H 0.649724 0.383039 0.748210 0.052 Uiso 1 1 calc R U . . .
H2N H 0.4920(17) 0.3285(12) -0.0323(11) 0.019(4) Uiso 1 1 d . . . . .
H1N H 0.4861(18) 0.3409(12) 0.1113(11) 0.022(5) Uiso 1 1 d . . . . .
H3N H 0.7899(19) 0.1519(13) 0.9402(12) 0.027(5) Uiso 1 1 d . . . . .
H4N H 0.7647(18) 0.2950(13) 0.9088(11) 0.026(5) Uiso 1 1 d . . . . .

loop_
_atom_site_aniso_label
_atom_site_aniso_U_11
_atom_site_aniso_U_22
_atom_site_aniso_U_33
_atom_site_aniso_U_23
_atom_site_aniso_U_13
_atom_site_aniso_U_12
O1 0.0144(5) 0.0375(6) 0.0191(5) 0.0023(5) -0.0005(4) 0.0042(5)
O2 0.0164(5) 0.0289(6) 0.0197(5) -0.0046(5) 0.0016(4) -0.0011(4)
O3 0.0220(6) 0.0214(5) 0.0322(6) -0.0036(5) 0.0054(5) -0.0010(5)
O4 0.0249(6) 0.0187(5) 0.0225(5) -0.0055(4) 0.0014(5) -0.0041(4)
N1 0.0161(6) 0.0270(7) 0.0181(6) 0.0017(5) 0.0007(6) 0.0021(5)
N2 0.0177(6) 0.0170(6) 0.0200(6) -0.0007(5) -0.0028(5) 0.0024(5)
C1 0.0229(8) 0.0349(9) 0.0286(9) 0.0002(7) -0.0035(7) 0.0014(7)
C2 0.0289(9) 0.0462(11) 0.0373(10) 0.0051(8) -0.0125(8) -0.0001(8)
C3 0.0470(11) 0.0544(12) 0.0245(9) 0.0089(9) -0.0112(9) -0.0084(10)
C4 0.0375(11) 0.0631(13) 0.0233(9) 0.0058(8) 0.0013(8) -0.0068(10)
C5 0.0245(8) 0.0407(10) 0.0257(9) 0.0036(7) -0.0005(7) -0.0021(8)
C6 0.0206(7) 0.0190(7) 0.0239(8) 0.0013(6) -0.0030(6) -0.0007(6)
C7 0.0131(7) 0.0286(8) 0.0231(8) 0.0003(7) -0.0011(6) 0.0034(6)
C8 0.0163(7) 0.0160(7) 0.0205(7) -0.0027(6) -0.0009(6) 0.0011(6)
C9 0.0161(7) 0.0180(7) 0.0234(8) -0.0001(6) 0.0017(6) -0.0018(6)
C10 0.0163(7) 0.0174(7) 0.0201(7) 0.0020(6) -0.0027(6) -0.0007(6)
C11 0.0262(8) 0.0241(8) 0.0232(8) -0.0077(7) 0.0007(7) -0.0003(7)
C12 0.0433(10) 0.0294(9) 0.0315(9) -0.0132(7) 0.0087(8) -0.0112(8)
C13 0.0216(7) 0.0175(7) 0.0223(8) -0.0027(6) 0.0014(6) 0.0035(6)
C14 0.0204(8) 0.0246(8) 0.0261(8) 0.0026(7) 0.0002(7) 0.0000(7)
C15 0.0258(8) 0.0319(9) 0.0281(8) -0.0030(7) -0.0040(7) 0.0027(7)
C16 0.0397(10) 0.0369(9) 0.0213(8) -0.0022(7) -0.0042(8) 0.0065(8)
C17 0.0508(12) 0.0454(11) 0.0240(8) 0.0059(8) 0.0047(9) -0.0101(10)
C18 0.0348(10) 0.0332(9) 0.0254(8) 0.0016(7) 0.0028(8) -0.0082(8)
O5 0.0168(5) 0.0221(5) 0.0261(6) -0.0052(4) -0.0005(5) 0.0020(4)
O6 0.0190(5) 0.0326(6) 0.0264(6) 0.0068(5) 0.0034(5) 0.0008(5)
O7 0.0251(5) 0.0223(5) 0.0181(5) -0.0054(4) -0.0029(5) 0.0002(5)
O8 0.0228(6) 0.0310(6) 0.0235(6) -0.0039(5) -0.0027(5) 0.0079(5)
N3 0.0162(6) 0.0227(6) 0.0230(6) 0.0035(5) 0.0021(5) 0.0033(5)
N4 0.0185(6) 0.0219(7) 0.0179(6) -0.0011(6) 0.0015(5) -0.0012(5)
C19 0.0273(9) 0.0299(9) 0.0636(13) 0.0137(9) 0.0124(9) 0.0047(7)
C20 0.0300(10) 0.0352(11) 0.0882(17) 0.0142(11) 0.0081(12) -0.0052(8)
C21 0.0471(12) 0.0328(10) 0.0804(17) 0.0027(11) 0.0025(12) -0.0130(10)
C22 0.0464(12) 0.0390(11) 0.0541(13) -0.0062(10) 0.0079(11) -0.0042(10)
C23 0.0280(9) 0.0364(10) 0.0327(9) 0.0034(8) 0.0041(7) -0.0048(8)
C24 0.0204(8) 0.0296(8) 0.0289(8) 0.0116(7) 0.0005(7) 0.0037(7)
C25 0.0240(8) 0.0368(9) 0.0276(8) 0.0030(7) 0.0088(7) -0.0020(7)
C26 0.0186(7) 0.0188(7) 0.0166(7) -0.0035(6) 0.0005(6) -0.0003(6)
C27 0.0124(7) 0.0213(7) 0.0188(7) -0.0025(6) -0.0012(6) 0.0016(6)
C28 0.0166(7) 0.0188(7) 0.0186(7) 0.0000(6) 0.0005(6) -0.0039(6)
C29 0.0306(8) 0.0203(7) 0.0248(8) -0.0063(6) 0.0046(7) -0.0024(7)
C30 0.0347(9) 0.0428(10) 0.0233(8) -0.0116(8) 0.0016(8) -0.0068(9)
C31 0.0209(7) 0.0205(7) 0.0195(7) -0.0018(6) 0.0011(6) 0.0014(6)
C32 0.0212(8) 0.0246(8) 0.0243(8) -0.0011(6) -0.0004(6) -0.0003(7)
C33 0.0273(8) 0.0281(9) 0.0304(9) -0.0037(7) 0.0026(7) -0.0071(7)
C34 0.0446(11) 0.0234(9) 0.0599(13) 0.0119(9) 0.0000(10) -0.0059(8)
C35 0.0399(12) 0.0317(11) 0.114(2) 0.0292(13) -0.0174(14) 0.0007(9)
C36 0.0249(9) 0.0307(10) 0.0739(15) 0.0167(10) -0.0098(10) -0.0005(8)

loop_
_atom_type_symbol
_atom_type_description
_atom_type_scat_dispersion_real
_atom_type_scat_dispersion_imag
_atom_type_scat_source
C C 0.0181 0.0091 'International Tables Vol C Tables 4.2.6.8 and 6.1.1.4'
H H 0.0000 0.0000 'International Tables Vol C Tables 4.2.6.8 and 6.1.1.4'
N N 0.0311 0.0180 'International Tables Vol C Tables 4.2.6.8 and 6.1.1.4'
O O 0.0492 0.0322 'International Tables Vol C Tables 4.2.6.8 and 6.1.1.4'

loop_
_geom_angle_atom_site_label_1
_geom_angle_atom_site_label_2
_geom_angle_atom_site_label_3
_geom_angle
_geom_angle_site_symmetry_1
_geom_angle_site_symmetry_3
_geom_angle_publ_flag
C8 O1 C7 114.80(12) . . ?
C10 O4 C11 114.95(12) . . ?
C8 N1 N2 120.57(13) . . ?
N1 N2 C9 111.60(12) . . ?
C2 C1 C6 120.55(17) . . ?
C3 C2 C1 119.82(18) . . ?
C2 C3 C4 120.06(18) . . ?
C3 C4 C5 120.43(19) . . ?
C6 C5 C4 119.99(17) . . ?
C5 C6 C1 119.13(16) . . ?
C5 C6 C7 123.14(15) . . ?
C1 C6 C7 117.72(15) . . ?
O1 C7 C6 108.43(13) . . ?
O2 C8 N1 126.44(15) . . ?
O2 C8 O1 124.37(14) . . ?
N1 C8 O1 109.19(13) . . ?
N2 C9 C13 108.91(12) . . ?
N2 C9 C10 107.18(12) . . ?
C13 C9 C10 111.09(12) . . ?
O3 C10 O4 123.87(14) . . ?
O3 C10 C9 124.57(14) . . ?
O4 C10 C9 111.56(12) . . ?
O4 C11 C12 107.52(14) . . ?
C18 C13 C14 119.13(16) . . ?
C18 C13 C9 120.36(14) . . ?
C14 C13 C9 120.50(14) . . ?
C15 C14 C13 120.18(16) . . ?
C16 C15 C14 120.56(17) . . ?
C17 C16 C15 119.49(17) . . ?
C16 C17 C18 120.31(17) . . ?
C13 C18 C17 120.25(17) . . ?
C26 O6 C25 117.57(13) . . ?
C28 O7 C29 116.51(12) . . ?
C26 N3 N4 120.61(13) . . ?
N3 N4 C27 113.07(12) . . ?
C20 C19 C24 120.4(2) . . ?
C19 C20 C21 120.3(2) . . ?
C22 C21 C20 119.5(2) . . ?
C21 C22 C23 120.4(2) . . ?
C24 C23 C22 120.20(18) . . ?
C23 C24 C19 119.15(18) . . ?
C23 C24 C25 122.47(16) . . ?
C19 C24 C25 118.38(17) . . ?
O6 C25 C24 111.09(14) . . ?
O5 C26 O6 125.12(14) . . ?
O5 C26 N3 125.51(15) . . ?
O6 C26 N3 109.37(13) . . ?
N4 C27 C31 107.85(12) . . ?
N4 C27 C28 109.73(12) . . ?
C31 C27 C28 110.16(12) . . ?
O8 C28 O7 123.94(14) . . ?
O8 C28 C27 125.93(14) . . ?
O7 C28 C27 110.10(12) . . ?
O7 C29 C30 106.86(14) . . ?
C36 C31 C32 119.09(16) . . ?
C36 C31 C27 120.29(15) . . ?
C32 C31 C27 120.61(14) . . ?
C31 C32 C33 120.14(16) . . ?
C34 C33 C32 120.44(17) . . ?
C33 C34 C35 119.59(18) . . ?
C34 C35 C36 120.6(2) . . ?
C31 C36 C35 120.16(18) . . ?

loop_
_geom_bond_atom_site_label_1
_geom_bond_atom_site_label_2
_geom_bond_distance
_geom_bond_site_symmetry_2
_geom_bond_publ_flag
O1 C8 1.354(2) . ?
O1 C7 1.4400(18) . ?
O2 C8 1.214(2) . ?
O3 C10 1.203(2) . ?
O4 C10 1.3363(19) . ?
O4 C11 1.4597(19) . ?
N1 C8 1.348(2) . ?
N1 N2 1.4092(18) . ?
N2 C9 1.468(2) . ?
C1 C2 1.388(3) . ?
C1 C6 1.395(2) . ?
C2 C3 1.376(3) . ?
C3 C4 1.380(3) . ?
C4 C5 1.391(3) . ?
C5 C6 1.384(2) . ?
C6 C7 1.501(2) . ?
C9 C13 1.521(2) . ?
C9 C10 1.529(2) . ?
C11 C12 1.499(2) . ?
C13 C18 1.387(2) . ?
C13 C14 1.391(2) . ?
C14 C15 1.391(2) . ?
C15 C16 1.382(3) . ?
C16 C17 1.380(3) . ?
C17 C18 1.398(3) . ?
O5 C26 1.215(2) . ?
O6 C26 1.350(2) . ?
O6 C25 1.441(2) . ?
O7 C28 1.3340(19) . ?
O7 C29 1.4574(19) . ?
O8 C28 1.204(2) . ?
N3 C26 1.352(2) . ?
N3 N4 1.4112(19) . ?
N4 C27 1.4653(19) . ?
C19 C20 1.380(3) . ?
C19 C24 1.395(3) . ?
C20 C21 1.382(4) . ?
C21 C22 1.380(3) . ?
C22 C23 1.389(3) . ?
C23 C24 1.381(3) . ?
C24 C25 1.503(3) . ?
C27 C31 1.517(2) . ?
C27 C28 1.522(2) . ?
C29 C30 1.503(2) . ?
C31 C36 1.380(3) . ?
C31 C32 1.391(2) . ?
C32 C33 1.392(2) . ?
C33 C34 1.366(3) . ?
C34 C35 1.381(3) . ?
C35 C36 1.387(3) . ?
